data_2236664
loop_
_publ_author_name
'Koteswara Rao, Vandavasi'
'Zeller, Matthias'
'Lovelace-Cameron, Sherri R.'

_publ_section_title
;
 Poly[tetrakis(dimethylformamide)tris(\m~4~-terephthalato)trimagnesium]
;
_journal_coeditor_code TK5144
_journal_issue 10
_journal_name_full 'Acta Crystallographica Section E'
_journal_page_first m1291
_journal_page_last m1292
_journal_paper_doi 10.1107/S1600536812038949
_journal_volume 68
_journal_year 2012
_chemical_formula_iupac '[Mg3 (C8 H4 O4)3 (C3 H7 N O)4]'
_chemical_formula_moiety 'C36 H40 Mg3 N4 O16'
_chemical_formula_sum 'C36 H40 Mg3 N4 O16'
_chemical_formula_weight 857.65
_chemical_name_systematic
;
Poly[tetrakis(dimethylformamide)tris(\m~4~-terephthalato)trimagnesium]
;
_space_group_IT_number 14
_symmetry_cell_setting monoclinic
_symmetry_space_group_name_Hall '-P 2ybc'
_symmetry_space_group_name_H-M 'P 1 21/c 1'
_atom_sites_solution_hydrogens geom
_atom_sites_solution_primary direct
_atom_sites_solution_secondary difmap
_audit_creation_method SHELXL-97
_cell_angle_alpha 90.00
_cell_angle_beta 100.825(2)
_cell_angle_gamma 90.00
_cell_formula_units_Z 4
_cell_length_a 18.158(2)
_cell_length_b 9.5046(13)
_cell_length_c 24.066(3)
_cell_measurement_reflns_used 4706
_cell_measurement_temperature 100(2)
_cell_measurement_theta_max 30.21
_cell_measurement_theta_min 2.28
_cell_volume 4079.5(9)
_computing_cell_refinement 'SAINT (Bruker, 2011)'
_computing_data_collection 'APEX2 (Bruker, 2011)'
_computing_data_reduction 'SAINT (Bruker, 2011)'
_computing_molecular_graphics '<i>DIAMOND</i> (Brandenburg, 2001)'
_computing_publication_material '<i>publCIF</i> (Westrip, 2010)'
_computing_structure_refinement
;
<i>SHELXLE</i> (H\"ubschle <i>et al.</i>, 2011) and
<i>SHELXL97</i> (Sheldrick, 2008)
;
_computing_structure_solution '<i>SHELXTL</i> (Sheldrick, 2008)'
_diffrn_ambient_temperature 100(2)
_diffrn_measured_fraction_theta_full 0.989
_diffrn_measured_fraction_theta_max 0.988
_diffrn_measurement_device_type 'Bruker SMART APEX CCD'
_diffrn_measurement_method '\w scans'
_diffrn_radiation_monochromator graphite
_diffrn_radiation_source 'fine-focus sealed tube'
_diffrn_radiation_type MoK\a
_diffrn_radiation_wavelength 0.71073
_diffrn_reflns_av_R_equivalents 0.0385
_diffrn_reflns_av_sigmaI/netI 0.0595
_diffrn_reflns_limit_h_max 24
_diffrn_reflns_limit_h_min -16
_diffrn_reflns_limit_k_max 12
_diffrn_reflns_limit_k_min -12
_diffrn_reflns_limit_l_max 27
_diffrn_reflns_limit_l_min -32
_diffrn_reflns_number 21816
_diffrn_reflns_theta_full 28.00
_diffrn_reflns_theta_max 28.28
_diffrn_reflns_theta_min 1.14
_diffrn_standards_number 0
_exptl_absorpt_coefficient_mu 0.150
_exptl_absorpt_correction_T_max 0.7461
_exptl_absorpt_correction_T_min 0.6187
_exptl_absorpt_correction_type multi-scan
_exptl_absorpt_process_details '(SADABS; Bruker, 2011)'
_exptl_crystal_colour colourless
_exptl_crystal_density_diffrn 1.396
_exptl_crystal_density_method 'not measured'
_exptl_crystal_description plate
_exptl_crystal_F_000 1792
_exptl_crystal_size_max 0.34
_exptl_crystal_size_mid 0.20
_exptl_crystal_size_min 0.05
_refine_diff_density_max 0.461
_refine_diff_density_min -0.346
_refine_ls_extinction_method none
_refine_ls_goodness_of_fit_ref 1.118
_refine_ls_hydrogen_treatment constr
_refine_ls_matrix_type full
_refine_ls_number_parameters 574
_refine_ls_number_reflns 10014
_refine_ls_number_restraints 33
_refine_ls_restrained_S_all 1.117
_refine_ls_R_factor_all 0.0905
_refine_ls_R_factor_gt 0.0662
_refine_ls_shift/su_max 0.000
_refine_ls_shift/su_mean 0.000
_refine_ls_structure_factor_coef Fsqd
_refine_ls_weighting_details 'calc w=1/[\s^2^(Fo^2^)+(0.0450P)^2^+5.8483P] where P=(Fo^2^+2Fc^2^)/3'
_refine_ls_weighting_scheme calc
_refine_ls_wR_factor_gt 0.1384
_refine_ls_wR_factor_ref 0.1494
_reflns_number_gt 7598
_reflns_number_total 10014
_reflns_threshold_expression I>2\s(I)
_cod_data_source_file tk5144.cif
_cod_data_source_block I
_cod_original_cell_volume 4079.6(10)
_cod_original_sg_symbol_H-M 'P 21/c'
_cod_database_code 2236664
_cod_database_fobs_code 2236664

loop_
_symmetry_equiv_pos_as_xyz
'x, y, z'
'-x, y+1/2, -z+1/2'
'-x, -y, -z'
'x, -y-1/2, z-1/2'

loop_
_atom_site_type_symbol
_atom_site_label
_atom_site_fract_x
_atom_site_fract_y
_atom_site_fract_z
_atom_site_U_iso_or_equiv
_atom_site_adp_type
_atom_site_calc_flag
_atom_site_refinement_flags
_atom_site_occupancy
_atom_site_symmetry_multiplicity
_atom_site_disorder_assembly
_atom_site_disorder_group
Mg Mg1 0.20949(5) 0.47092(9) 0.09756(4) 0.00978(18) Uani d . 1 1 A .
Mg Mg2 0.25057(4) 0.41016(9) 0.24603(4) 0.00810(17) Uani d . 1 1 . .
Mg Mg3 0.28787(5) 0.33064(9) 0.39299(4) 0.00983(18) Uani d D 1 1 . .
O O1 0.30953(10) 0.3705(2) 0.11070(8) 0.0152(4) Uani d . 1 1 . .
O O2 0.33782(10) 0.3615(2) 0.20560(8) 0.0146(4) Uani d . 1 1 . .
O O3 0.67833(10) 0.0492(2) 0.20601(8) 0.0138(4) Uani d . 1 1 . .
O O4 0.64810(10) 0.0028(2) 0.11299(8) 0.0147(4) Uani d . 1 1 . .
O O5 0.14333(10) 0.3020(2) 0.10680(8) 0.0138(4) Uani d . 1 1 . .
O O6 0.17971(10) 0.2685(2) 0.20005(8) 0.0132(4) Uani d . 1 1 . .
O O7 -0.16247(10) -0.0372(2) 0.21503(8) 0.0135(4) Uani d . 1 1 . .
O O8 -0.18736(9) -0.0683(2) 0.12085(8) 0.0134(4) Uani d . 1 1 . .
O O9 0.26181(10) 0.6786(2) 0.12084(8) 0.0140(4) Uani d . 1 1 . .
O O10 0.21240(9) 0.55376(19) 0.18163(7) 0.0104(4) Uani d . 1 1 . .
O O11 0.23514(10) 1.1286(2) 0.36602(8) 0.0135(4) Uani d . 1 1 . .
O O12 0.28604(9) 1.25894(19) 0.30769(7) 0.0106(4) Uani d . 1 1 . .
O O13 0.21208(10) 0.4826(2) 0.01346(8) 0.0175(4) Uani d . 1 1 . .
O O14 0.10924(10) 0.5856(2) 0.07525(8) 0.0169(4) Uani d . 1 1 . .
O O16 0.28667(10) 0.3291(2) 0.47647(8) 0.0160(4) Uani d . 1 1 A .
N N1 0.26651(13) 0.6147(3) -0.04601(10) 0.0189(5) Uani d . 1 1 . .
N N2 -0.01117(12) 0.6279(3) 0.08363(11) 0.0204(5) Uani d . 1 1 . .
N N4 0.24305(14) 0.4812(3) 0.53454(11) 0.0203(5) Uani d . 1 1 A .
C C1 0.35166(14) 0.3411(3) 0.15737(12) 0.0128(5) Uani d . 1 1 A .
C C2 0.42644(14) 0.2735(3) 0.15462(12) 0.0143(5) Uani d . 1 1 . .
C C3 0.44180(14) 0.2137(3) 0.10546(12) 0.0158(5) Uani d . 1 1 A .
H H3 0.4056 0.2187 0.0714 0.019 Uiso calc R 1 1 . .
C C4 0.51035(14) 0.1461(3) 0.10581(11) 0.0152(5) Uani d . 1 1 . .
H H4 0.5203 0.1042 0.0722 0.018 Uiso calc R 1 1 A .
C C5 0.56423(14) 0.1400(3) 0.15565(11) 0.0135(5) Uani d . 1 1 A .
C C6 0.54986(16) 0.2045(4) 0.20400(13) 0.0272(7) Uani d . 1 1 . .
H H6 0.5870 0.2041 0.2376 0.033 Uiso calc R 1 1 A .
C C7 0.48118(16) 0.2702(4) 0.20368(13) 0.0280(8) Uani d . 1 1 A .
H H7 0.4716 0.3132 0.2372 0.034 Uiso calc R 1 1 . .
C C8 0.63647(13) 0.0582(3) 0.15837(11) 0.0116(5) Uani d . 1 1 . .
C C9 0.13477(13) 0.2544(3) 0.15446(11) 0.0112(5) Uani d . 1 1 A .
C C10 0.06273(13) 0.1758(3) 0.15667(11) 0.0115(5) Uani d . 1 1 . .
C C11 0.01302(14) 0.1379(3) 0.10717(11) 0.0141(5) Uani d . 1 1 A .
H H11 0.0251 0.1584 0.0713 0.017 Uiso calc R 1 1 . .
C C12 -0.05394(14) 0.0702(3) 0.11033(11) 0.0148(5) Uani d . 1 1 . .
H H12 -0.0869 0.0430 0.0766 0.018 Uiso calc R 1 1 A .
C C13 -0.07311(13) 0.0421(3) 0.16273(11) 0.0119(5) Uani d . 1 1 A .
C C14 -0.02315(15) 0.0784(3) 0.21175(12) 0.0196(6) Uani d . 1 1 . .
H H14 -0.0352 0.0579 0.2476 0.024 Uiso calc R 1 1 A .
C C15 0.04437(15) 0.1445(3) 0.20874(11) 0.0183(6) Uani d . 1 1 A .
H H15 0.0781 0.1684 0.2426 0.022 Uiso calc R 1 1 . .
C C16 -0.14698(13) -0.0274(3) 0.16669(11) 0.0110(5) Uani d . 1 1 . .
C C17 0.24114(13) 0.6691(3) 0.16770(11) 0.0108(5) Uani d . 1 1 A .
C C18 0.24572(14) 0.7919(3) 0.20711(11) 0.0122(5) Uani d . 1 1 . .
C C19 0.29401(14) 0.9041(3) 0.20265(12) 0.0144(5) Uani d . 1 1 A .
H H19 0.3251 0.9017 0.1750 0.017 Uiso calc R 1 1 . .
C C20 0.29669(14) 1.0191(3) 0.23864(12) 0.0140(5) Uani d . 1 1 . .
H H20 0.3299 1.0949 0.2359 0.017 Uiso calc R 1 1 A .
C C21 0.25055(14) 1.0230(3) 0.27868(11) 0.0119(5) Uani d . 1 1 A .
C C22 0.20191(14) 0.9115(3) 0.28294(11) 0.0143(5) Uani d . 1 1 . .
H H22 0.1704 0.9144 0.3103 0.017 Uiso calc R 1 1 A .
C C23 0.19968(15) 0.7962(3) 0.24713(12) 0.0146(5) Uani d . 1 1 A .
H H23 0.1666 0.7202 0.2500 0.018 Uiso calc R 1 1 . .
C C24 0.25574(13) 1.1429(3) 0.31948(11) 0.0112(5) Uani d . 1 1 . .
C C25 0.26467(15) 0.5073(3) -0.01164(11) 0.0149(5) Uani d . 1 1 A .
H H25 0.3062 0.4447 -0.0056 0.018 Uiso calc R 1 1 . .
C C26 0.20341(19) 0.7121(4) -0.05927(15) 0.0313(8) Uani d . 1 1 A .
H H26A 0.2223 0.8077 -0.0625 0.047 Uiso calc R 1 1 . .
H H26B 0.1740 0.7090 -0.0291 0.047 Uiso calc R 1 1 . .
H H26C 0.1716 0.6848 -0.0952 0.047 Uiso calc R 1 1 . .
C C27 0.32811(18) 0.6340(4) -0.07655(13) 0.0258(7) Uani d . 1 1 A .
H H27A 0.3083 0.6350 -0.1173 0.039 Uiso calc R 1 1 . .
H H27B 0.3639 0.5565 -0.0675 0.039 Uiso calc R 1 1 . .
H H27C 0.3534 0.7234 -0.0653 0.039 Uiso calc R 1 1 . .
C C28 0.05722(14) 0.5785(3) 0.10208(12) 0.0173(6) Uani d . 1 1 A .
H H28 0.0672 0.5349 0.1382 0.021 Uiso calc R 1 1 . .
C C29 -0.03021(19) 0.6938(5) 0.02858(15) 0.0386(9) Uani d . 1 1 A .
H H29A -0.0737 0.6460 0.0061 0.058 Uiso calc R 1 1 . .
H H29B 0.0125 0.6868 0.0092 0.058 Uiso calc R 1 1 . .
H H29C -0.0423 0.7931 0.0332 0.058 Uiso calc R 1 1 . .
C C30 -0.07011(17) 0.6193(4) 0.11684(15) 0.0325(8) Uani d . 1 1 A .
H H30A -0.1142 0.5730 0.0945 0.049 Uiso calc R 1 1 . .
H H30B -0.0837 0.7143 0.1271 0.049 Uiso calc R 1 1 . .
H H30C -0.0522 0.5648 0.1513 0.049 Uiso calc R 1 1 . .
O O15 0.39003(12) 0.2178(3) 0.41379(13) 0.0163(6) Uani d PD 0.923(4) 1 A 1
C C31 0.43687(16) 0.2254(4) 0.38262(14) 0.0205(7) Uani d PD 0.923(4) 1 A 1
H H31 0.4223 0.2736 0.3477 0.025 Uiso calc PR 0.923(4) 1 A 1
N N3 0.50494(17) 0.1726(3) 0.39358(14) 0.0223(7) Uani d PD 0.923(4) 1 A 1
C C32 0.55482(19) 0.1786(4) 0.35236(17) 0.0331(9) Uani d PD 0.923(4) 1 A 1
H H32A 0.6058 0.2014 0.3718 0.050 Uiso calc PR 0.923(4) 1 A 1
H H32B 0.5371 0.2512 0.3241 0.050 Uiso calc PR 0.923(4) 1 A 1
H H32C 0.5549 0.0871 0.3336 0.050 Uiso calc PR 0.923(4) 1 A 1
C C33 0.5317(2) 0.0975(6) 0.44580(19) 0.0518(14) Uani d PD 0.923(4) 1 A 1
H H33A 0.5822 0.1304 0.4624 0.078 Uiso calc PR 0.923(4) 1 A 1
H H33B 0.5332 -0.0035 0.4380 0.078 Uiso calc PR 0.923(4) 1 A 1
H H33C 0.4978 0.1149 0.4723 0.078 Uiso calc PR 0.923(4) 1 A 1
O O15B 0.3792(13) 0.193(4) 0.423(2) 0.0163(6) Uani d PDU 0.077(4) 1 A 2
C C31B 0.4482(14) 0.211(4) 0.4268(15) 0.021(4) Uani d PDU 0.077(4) 1 A 2
H H31B 0.4709 0.2819 0.4521 0.026 Uiso calc PR 0.077(4) 1 A 2
N N3B 0.4921(15) 0.140(4) 0.3991(18) 0.0223(7) Uani d PDU 0.077(4) 1 A 2
C C32B 0.461(2) 0.052(5) 0.3498(16) 0.034(8) Uani d PDU 0.077(4) 1 A 2
H H32D 0.4994 0.0368 0.3268 0.051 Uiso calc PR 0.077(4) 1 A 2
H H32E 0.4178 0.1004 0.3270 0.051 Uiso calc PR 0.077(4) 1 A 2
H H32F 0.4448 -0.0384 0.3627 0.051 Uiso calc PR 0.077(4) 1 A 2
C C33B 0.5715(15) 0.168(5) 0.405(2) 0.041(9) Uani d PDU 0.077(4) 1 A 2
H H33D 0.5894 0.1304 0.3717 0.061 Uiso calc PR 0.077(4) 1 A 2
H H33E 0.5988 0.1230 0.4391 0.061 Uiso calc PR 0.077(4) 1 A 2
H H33F 0.5801 0.2698 0.4070 0.061 Uiso calc PR 0.077(4) 1 A 2
C C34 0.23760(16) 0.3682(3) 0.50274(12) 0.0186(6) Uani d . 1 1 . .
H H34 0.1934 0.3128 0.4996 0.022 Uiso calc R 1 1 A .
C C35 0.31082(17) 0.5676(4) 0.54180(15) 0.0290(7) Uani d . 1 1 . .
H H35A 0.2977 0.6662 0.5469 0.044 Uiso calc R 1 1 A .
H H35B 0.3338 0.5591 0.5082 0.044 Uiso calc R 1 1 . .
H H35C 0.3464 0.5355 0.5752 0.044 Uiso calc R 1 1 . .
C C36 0.18345(18) 0.5209(4) 0.56510(14) 0.0275(7) Uani d . 1 1 . .
H H36A 0.1673 0.6176 0.5551 0.041 Uiso calc R 1 1 A .
H H36B 0.2025 0.5149 0.6059 0.041 Uiso calc R 1 1 . .
H H36C 0.1408 0.4569 0.5547 0.041 Uiso calc R 1 1 . .

loop_
_atom_site_aniso_label
_atom_site_aniso_U_11
_atom_site_aniso_U_22
_atom_site_aniso_U_33
_atom_site_aniso_U_12
_atom_site_aniso_U_13
_atom_site_aniso_U_23
Mg1 0.0078(4) 0.0106(4) 0.0116(4) 0.0001(3) 0.0037(3) -0.0002(3)
Mg2 0.0061(4) 0.0082(4) 0.0103(4) 0.0000(3) 0.0024(3) -0.0007(3)
Mg3 0.0090(4) 0.0092(4) 0.0117(4) -0.0002(3) 0.0030(3) -0.0006(3)
O1 0.0104(9) 0.0187(10) 0.0168(10) 0.0035(7) 0.0032(7) -0.0010(8)
O2 0.0094(8) 0.0197(10) 0.0163(10) 0.0038(7) 0.0068(7) 0.0006(8)
O3 0.0107(8) 0.0142(10) 0.0159(9) 0.0041(7) 0.0007(7) 0.0016(8)
O4 0.0125(9) 0.0167(10) 0.0159(10) 0.0066(7) 0.0056(7) 0.0014(8)
O5 0.0131(9) 0.0147(9) 0.0142(9) -0.0053(7) 0.0045(7) 0.0003(8)
O6 0.0109(8) 0.0132(9) 0.0146(9) -0.0035(7) -0.0002(7) -0.0018(8)
O7 0.0110(8) 0.0176(10) 0.0135(9) -0.0025(7) 0.0067(7) 0.0001(8)
O8 0.0097(8) 0.0166(10) 0.0140(9) -0.0026(7) 0.0028(7) 0.0007(8)
O9 0.0168(9) 0.0127(9) 0.0142(9) -0.0011(7) 0.0070(7) 0.0001(8)
O10 0.0111(8) 0.0078(8) 0.0122(9) 0.0000(6) 0.0017(7) 0.0009(7)
O11 0.0159(9) 0.0117(9) 0.0147(9) -0.0014(7) 0.0075(7) -0.0018(7)
O12 0.0101(8) 0.0101(9) 0.0119(9) -0.0008(6) 0.0030(7) -0.0002(7)
O13 0.0159(9) 0.0250(11) 0.0124(9) -0.0017(8) 0.0049(7) -0.0014(8)
O14 0.0121(9) 0.0226(11) 0.0166(10) 0.0060(8) 0.0046(7) 0.0033(8)
O16 0.0190(9) 0.0188(10) 0.0109(9) 0.0029(8) 0.0050(7) 0.0003(8)
N1 0.0228(12) 0.0161(12) 0.0194(12) -0.0002(9) 0.0078(10) 0.0002(10)
N2 0.0111(11) 0.0288(14) 0.0217(13) 0.0066(10) 0.0042(9) 0.0019(11)
N4 0.0222(12) 0.0177(13) 0.0227(13) -0.0023(9) 0.0082(10) -0.0024(10)
C1 0.0094(11) 0.0113(12) 0.0185(13) -0.0007(9) 0.0046(10) -0.0002(10)
C2 0.0113(12) 0.0156(13) 0.0170(13) 0.0032(10) 0.0047(10) -0.0005(11)
C3 0.0119(12) 0.0212(14) 0.0140(13) 0.0043(10) 0.0013(10) -0.0003(11)
C4 0.0130(12) 0.0201(14) 0.0126(13) 0.0070(10) 0.0030(10) -0.0021(11)
C5 0.0093(11) 0.0155(13) 0.0168(13) 0.0025(9) 0.0053(10) 0.0010(11)
C6 0.0144(14) 0.048(2) 0.0176(15) 0.0133(13) -0.0013(11) -0.0077(14)
C7 0.0175(14) 0.051(2) 0.0165(14) 0.0158(14) 0.0042(11) -0.0103(14)
C8 0.0089(11) 0.0093(12) 0.0176(13) 0.0001(9) 0.0051(9) 0.0026(10)
C9 0.0080(11) 0.0121(12) 0.0142(12) -0.0002(9) 0.0041(9) -0.0006(10)
C10 0.0077(11) 0.0134(13) 0.0139(13) -0.0015(9) 0.0033(9) 0.0016(10)
C11 0.0111(12) 0.0203(14) 0.0120(12) -0.0021(10) 0.0051(9) 0.0023(11)
C12 0.0111(12) 0.0194(14) 0.0135(13) -0.0034(10) 0.0013(9) 0.0004(11)
C13 0.0087(11) 0.0157(13) 0.0126(12) -0.0026(9) 0.0054(9) 0.0009(10)
C14 0.0155(13) 0.0323(17) 0.0123(13) -0.0078(12) 0.0055(10) 0.0005(12)
C15 0.0150(13) 0.0284(16) 0.0111(13) -0.0089(11) 0.0014(10) -0.0006(12)
C16 0.0095(11) 0.0084(12) 0.0159(13) 0.0002(9) 0.0048(9) 0.0018(10)
C17 0.0093(11) 0.0093(12) 0.0136(12) 0.0022(9) 0.0015(9) -0.0005(10)
C18 0.0133(12) 0.0084(12) 0.0140(13) 0.0005(9) 0.0005(10) 0.0008(10)
C19 0.0144(12) 0.0128(13) 0.0177(13) -0.0016(10) 0.0072(10) -0.0023(11)
C20 0.0163(12) 0.0079(12) 0.0187(13) -0.0018(9) 0.0055(10) 0.0013(10)
C21 0.0113(11) 0.0096(12) 0.0147(13) 0.0022(9) 0.0020(9) -0.0011(10)
C22 0.0169(12) 0.0110(12) 0.0162(13) -0.0004(10) 0.0067(10) -0.0005(10)
C23 0.0164(13) 0.0101(12) 0.0186(14) -0.0026(10) 0.0064(10) -0.0010(10)
C24 0.0106(11) 0.0100(12) 0.0130(12) 0.0007(9) 0.0022(9) -0.0003(10)
C25 0.0154(12) 0.0154(13) 0.0139(13) 0.0003(10) 0.0031(10) -0.0018(10)
C26 0.0373(19) 0.0222(17) 0.0322(18) 0.0086(14) 0.0009(14) 0.0043(14)
C27 0.0329(17) 0.0253(17) 0.0223(16) -0.0101(13) 0.0130(13) 0.0015(13)
C28 0.0141(12) 0.0189(14) 0.0190(14) 0.0029(10) 0.0032(10) 0.0011(11)
C29 0.0261(17) 0.059(3) 0.0301(19) 0.0200(17) 0.0031(14) 0.0126(18)
C30 0.0196(15) 0.045(2) 0.038(2) 0.0080(14) 0.0167(14) 0.0013(17)
O15 0.0123(11) 0.0183(14) 0.0193(15) 0.0039(9) 0.0054(9) 0.0026(9)
C31 0.0144(14) 0.0218(17) 0.0253(17) 0.0065(12) 0.0036(12) 0.0014(14)
N3 0.0122(13) 0.0260(18) 0.0293(16) 0.0041(11) 0.0056(11) 0.0071(14)
C32 0.0197(17) 0.039(2) 0.043(2) 0.0097(15) 0.0128(16) 0.0039(18)
C33 0.030(2) 0.079(4) 0.046(3) 0.025(2) 0.0068(18) 0.030(3)
O15B 0.0123(11) 0.0183(14) 0.0193(15) 0.0039(9) 0.0054(9) 0.0026(9)
C31B 0.015(7) 0.024(7) 0.026(7) 0.007(7) 0.005(7) 0.006(7)
N3B 0.0122(13) 0.0260(18) 0.0293(16) 0.0041(11) 0.0056(11) 0.0071(14)
C32B 0.021(14) 0.037(16) 0.049(16) -0.008(13) 0.019(13) 0.006(15)
C33B 0.015(14) 0.052(17) 0.057(17) 0.004(14) 0.011(14) -0.013(16)
C34 0.0201(14) 0.0173(14) 0.0188(14) -0.0015(11) 0.0045(11) 0.0010(12)
C35 0.0259(16) 0.0258(17) 0.0372(19) -0.0053(13) 0.0105(14) -0.0102(15)
C36 0.0290(17) 0.0271(17) 0.0295(17) -0.0036(13) 0.0138(13) -0.0079(14)

loop_
_atom_type_symbol
_atom_type_description
_atom_type_scat_dispersion_real
_atom_type_scat_dispersion_imag
_atom_type_scat_source
C C 0.0033 0.0016 'International Tables Vol C Tables 4.2.6.8 and 6.1.1.4'
H H 0.0000 0.0000 'International Tables Vol C Tables 4.2.6.8 and 6.1.1.4'
N N 0.0061 0.0033 'International Tables Vol C Tables 4.2.6.8 and 6.1.1.4'
O O 0.0106 0.0060 'International Tables Vol C Tables 4.2.6.8 and 6.1.1.4'
Mg Mg 0.0486 0.0363 'International Tables Vol C Tables 4.2.6.8 and 6.1.1.4'

loop_
_geom_angle_atom_site_label_1
_geom_angle_atom_site_label_2
_geom_angle_atom_site_label_3
_geom_angle_site_symmetry_1
_geom_angle_site_symmetry_3
_geom_angle
O1 Mg1 O13 . . 89.62(8)
O1 Mg1 O5 . . 98.14(9)
O13 Mg1 O5 . . 105.97(9)
O1 Mg1 O14 . . 173.16(9)
O13 Mg1 O14 . . 84.17(8)
O5 Mg1 O14 . . 86.35(8)
O1 Mg1 O10 . . 99.32(8)
O13 Mg1 O10 . . 155.37(9)
O5 Mg1 O10 . . 95.50(8)
O14 Mg1 O10 . . 85.30(8)
O1 Mg1 O9 . . 92.91(8)
O13 Mg1 O9 . . 96.53(8)
O5 Mg1 O9 . . 154.90(8)
O14 Mg1 O9 . . 84.98(8)
O10 Mg1 O9 . . 60.35(7)
O1 Mg1 C17 . . 99.35(8)
O13 Mg1 C17 . . 125.41(9)
O5 Mg1 C17 . . 125.37(9)
O14 Mg1 C17 . . 82.04(8)
O10 Mg1 C17 . . 30.63(7)
O9 Mg1 C17 . . 29.88(8)
O1 Mg1 Mg2 . . 75.75(6)
O13 Mg1 Mg2 . . 165.35(7)
O5 Mg1 Mg2 . . 77.27(6)
O14 Mg1 Mg2 . . 110.41(6)
O10 Mg1 Mg2 . . 32.40(5)
O9 Mg1 Mg2 . . 83.78(6)
C17 Mg1 Mg2 . . 58.04(6)
O6 Mg2 O3 . 2_655 178.51(9)
O6 Mg2 O2 . . 93.34(8)
O3 Mg2 O2 2_655 . 87.23(8)
O6 Mg2 O7 . 2 86.70(8)
O3 Mg2 O7 2_655 2 92.76(8)
O2 Mg2 O7 . 2 178.54(9)
O6 Mg2 O12 . 1_545 90.58(8)
O3 Mg2 O12 2_655 1_545 88.04(8)
O2 Mg2 O12 . 1_545 91.11(8)
O7 Mg2 O12 2 1_545 90.35(8)
O6 Mg2 O10 . . 86.62(8)
O3 Mg2 O10 2_655 . 94.77(8)
O2 Mg2 O10 . . 88.49(8)
O7 Mg2 O10 2 . 90.06(8)
O12 Mg2 O10 1_545 . 177.14(8)
O6 Mg2 Mg3 . . 112.48(6)
O3 Mg2 Mg3 2_655 . 66.04(6)
O2 Mg2 Mg3 . . 113.72(6)
O7 Mg2 Mg3 2 . 67.58(6)
O12 Mg2 Mg3 1_545 . 33.64(5)
O10 Mg2 Mg3 . . 148.63(6)
O6 Mg2 Mg1 . . 64.55(6)
O3 Mg2 Mg1 2_655 . 116.93(6)
O2 Mg2 Mg1 . . 66.24(6)
O7 Mg2 Mg1 2 . 112.51(6)
O12 Mg2 Mg1 1_545 . 143.84(6)
O10 Mg2 Mg1 . . 33.79(5)
Mg3 Mg2 Mg1 . . 176.90(3)
O16 Mg3 O4 . 2_655 100.97(9)
O16 Mg3 O8 . 2 89.38(8)
O4 Mg3 O8 2_655 2 96.67(9)
O16 Mg3 O15 . . 86.20(10)
O4 Mg3 O15 2_655 . 86.40(10)
O8 Mg3 O15 2 . 175.03(10)
O16 Mg3 O15B . . 79.4(12)
O4 Mg3 O15B 2_655 . 95.7(10)
O8 Mg3 O15B 2 . 164.7(9)
O15 Mg3 O15B . . 10.6(9)
O16 Mg3 O12 . 1_545 161.12(9)
O4 Mg3 O12 2_655 1_545 95.39(8)
O8 Mg3 O12 2 1_545 98.07(8)
O15 Mg3 O12 . 1_545 85.49(11)
O15B Mg3 O12 . 1_545 89.8(13)
O16 Mg3 O11 . 1_545 101.73(8)
O4 Mg3 O11 2_655 1_545 155.71(9)
O8 Mg3 O11 2 1_545 92.10(8)
O15 Mg3 O11 . 1_545 86.60(10)
O15B Mg3 O11 . 1_545 80.2(12)
O12 Mg3 O11 1_545 1_545 60.87(7)
O16 Mg3 C24 . 1_545 130.95(9)
O4 Mg3 C24 2_655 1_545 125.85(9)
O8 Mg3 C24 2 1_545 97.93(8)
O15 Mg3 C24 . 1_545 83.32(11)
O15B Mg3 C24 . 1_545 82.0(14)
O12 Mg3 C24 1_545 1_545 30.96(8)
O11 Mg3 C24 1_545 1_545 30.04(8)
O16 Mg3 Mg2 . . 163.43(7)
O4 Mg3 Mg2 2_655 . 76.26(6)
O8 Mg3 Mg2 2 . 74.89(6)
O15 Mg3 Mg2 . . 109.72(9)
O15B Mg3 Mg2 . . 117.1(12)
O12 Mg3 Mg2 1_545 . 32.27(5)
O11 Mg3 Mg2 1_545 . 84.30(6)
C24 Mg3 Mg2 1_545 . 58.19(6)
C1 O1 Mg1 . . 128.18(18)
C1 O2 Mg2 . . 141.34(17)
C8 O3 Mg2 . 2_645 140.36(18)
C8 O4 Mg3 . 2_645 126.01(17)
C9 O5 Mg1 . . 123.60(17)
C9 O6 Mg2 . . 142.32(18)
C16 O7 Mg2 . 2_545 140.37(17)
C16 O8 Mg3 . 2_545 130.02(17)
C17 O9 Mg1 . . 88.66(15)
C17 O10 Mg2 . . 131.15(16)
C17 O10 Mg1 . . 90.35(15)
Mg2 O10 Mg1 . . 113.81(9)
C24 O11 Mg3 . 1_565 88.98(15)
C24 O12 Mg2 . 1_565 131.40(16)
C24 O12 Mg3 . 1_565 89.52(15)
Mg2 O12 Mg3 1_565 1_565 114.08(9)
C25 O13 Mg1 . . 130.98(18)
C28 O14 Mg1 . . 123.08(18)
C34 O16 Mg3 . . 130.47(19)
C25 N1 C26 . . 121.1(3)
C25 N1 C27 . . 121.7(3)
C26 N1 C27 . . 117.0(3)
C28 N2 C29 . . 120.5(3)
C28 N2 C30 . . 122.5(3)
C29 N2 C30 . . 117.0(2)
C34 N4 C35 . . 120.0(3)
C34 N4 C36 . . 121.4(3)
C35 N4 C36 . . 118.6(3)
O2 C1 O1 . . 126.7(2)
O2 C1 C2 . . 116.5(2)
O1 C1 C2 . . 116.9(2)
C3 C2 C7 . . 119.2(2)
C3 C2 C1 . . 122.4(2)
C7 C2 C1 . . 118.4(2)
C2 C3 C4 . . 120.3(2)
C2 C3 H3 . . 119.9
C4 C3 H3 . . 119.9
C5 C4 C3 . . 120.1(2)
C5 C4 H4 . . 119.9
C3 C4 H4 . . 119.9
C6 C5 C4 . . 119.4(2)
C6 C5 C8 . . 119.3(2)
C4 C5 C8 . . 121.2(2)
C5 C6 C7 . . 120.3(3)
C5 C6 H6 . . 119.9
C7 C6 H6 . . 119.9
C6 C7 C2 . . 120.7(3)
C6 C7 H7 . . 119.7
C2 C7 H7 . . 119.7
O3 C8 O4 . . 126.1(2)
O3 C8 C5 . . 116.5(2)
O4 C8 C5 . . 117.4(2)
O6 C9 O5 . . 125.9(2)
O6 C9 C10 . . 116.7(2)
O5 C9 C10 . . 117.4(2)
C15 C10 C11 . . 119.2(2)
C15 C10 C9 . . 119.5(2)
C11 C10 C9 . . 121.3(2)
C12 C11 C10 . . 120.2(2)
C12 C11 H11 . . 119.9
C10 C11 H11 . . 119.9
C11 C12 C13 . . 120.5(2)
C11 C12 H12 . . 119.8
C13 C12 H12 . . 119.8
C14 C13 C12 . . 119.0(2)
C14 C13 C16 . . 120.0(2)
C12 C13 C16 . . 121.0(2)
C13 C14 C15 . . 120.6(3)
C13 C14 H14 . . 119.7
C15 C14 H14 . . 119.7
C10 C15 C14 . . 120.5(2)
C10 C15 H15 . . 119.8
C14 C15 H15 . . 119.8
O7 C16 O8 . . 126.4(2)
O7 C16 C13 . . 116.6(2)
O8 C16 C13 . . 117.0(2)
O9 C17 O10 . . 120.0(2)
O9 C17 C18 . . 121.5(2)
O10 C17 C18 . . 118.5(2)
O9 C17 Mg1 . . 61.46(14)
O10 C17 Mg1 . . 59.02(13)
C18 C17 Mg1 . . 170.10(17)
C23 C18 C19 . . 119.9(2)
C23 C18 C17 . . 119.5(2)
C19 C18 C17 . . 120.5(2)
C20 C19 C18 . . 120.1(2)
C20 C19 H19 . . 120.0
C18 C19 H19 . . 120.0
C19 C20 C21 . . 119.8(2)
C19 C20 H20 . . 120.1
C21 C20 H20 . . 120.1
C20 C21 C22 . . 120.2(2)
C20 C21 C24 . . 120.2(2)
C22 C21 C24 . . 119.5(2)
C23 C22 C21 . . 119.9(2)
C23 C22 H22 . . 120.1
C21 C22 H22 . . 120.1
C18 C23 C22 . . 120.1(2)
C18 C23 H23 . . 120.0
C22 C23 H23 . . 120.0
O11 C24 O12 . . 120.1(2)
O11 C24 C21 . . 120.8(2)
O12 C24 C21 . . 119.0(2)
O11 C24 Mg3 . 1_565 60.98(14)
O12 C24 Mg3 . 1_565 59.53(13)
C21 C24 Mg3 . 1_565 169.95(18)
O13 C25 N1 . . 124.3(3)
O13 C25 H25 . . 117.9
N1 C25 H25 . . 117.9
N1 C26 H26A . . 109.5
N1 C26 H26B . . 109.5
H26A C26 H26B . . 109.5
N1 C26 H26C . . 109.5
H26A C26 H26C . . 109.5
H26B C26 H26C . . 109.5
N1 C27 H27A . . 109.5
N1 C27 H27B . . 109.5
H27A C27 H27B . . 109.5
N1 C27 H27C . . 109.5
H27A C27 H27C . . 109.5
H27B C27 H27C . . 109.5
O14 C28 N2 . . 124.3(3)
O14 C28 H28 . . 117.8
N2 C28 H28 . . 117.8
N2 C29 H29A . . 109.5
N2 C29 H29B . . 109.5
H29A C29 H29B . . 109.5
N2 C29 H29C . . 109.5
H29A C29 H29C . . 109.5
H29B C29 H29C . . 109.5
N2 C30 H30A . . 109.5
N2 C30 H30B . . 109.5
H30A C30 H30B . . 109.5
N2 C30 H30C . . 109.5
H30A C30 H30C . . 109.5
H30B C30 H30C . . 109.5
C31 O15 Mg3 . . 119.9(2)
O15 C31 N3 . . 125.7(3)
O15 C31 H31 . . 117.1
N3 C31 H31 . . 117.1
C31 N3 C33 . . 120.8(3)
C31 N3 C32 . . 121.8(3)
C33 N3 C32 . . 117.2(3)
C31B O15B Mg3 . . 130(3)
O15B C31B N3B . . 126(3)
O15B C31B H31B . . 117.2
N3B C31B H31B . . 117.2
C31B N3B C33B . . 123(2)
C31B N3B C32B . . 121(2)
C33B N3B C32B . . 114(2)
N3B C32B H32D . . 109.5
N3B C32B H32E . . 109.5
H32D C32B H32E . . 109.5
N3B C32B H32F . . 109.5
H32D C32B H32F . . 109.5
H32E C32B H32F . . 109.5
N3B C33B H33D . . 109.5
N3B C33B H33E . . 109.5
H33D C33B H33E . . 109.5
N3B C33B H33F . . 109.5
H33D C33B H33F . . 109.5
H33E C33B H33F . . 109.5
O16 C34 N4 . . 124.0(3)
O16 C34 H34 . . 118.0
N4 C34 H34 . . 118.0
N4 C35 H35A . . 109.5
N4 C35 H35B . . 109.5
H35A C35 H35B . . 109.5
N4 C35 H35C . . 109.5
H35A C35 H35C . . 109.5
H35B C35 H35C . . 109.5
N4 C36 H36A . . 109.5
N4 C36 H36B . . 109.5
H36A C36 H36B . . 109.5
N4 C36 H36C . . 109.5
H36A C36 H36C . . 109.5
H36B C36 H36C . . 109.5

loop_
_geom_bond_atom_site_label_1
_geom_bond_atom_site_label_2
_geom_bond_site_symmetry_2
_geom_bond_distance
Mg1 O1 . 2.024(2)
Mg1 O13 . 2.036(2)
Mg1 O5 . 2.042(2)
Mg1 O14 . 2.103(2)
Mg1 O10 . 2.162(2)
Mg1 O9 . 2.217(2)
Mg1 C17 . 2.522(3)
Mg1 Mg2 . 3.5575(13)
Mg2 O6 . 2.0393(19)
Mg2 O3 2_655 2.046(2)
Mg2 O2 . 2.0614(19)
Mg2 O7 2 2.0619(19)
Mg2 O12 1_545 2.079(2)
Mg2 O10 . 2.0837(19)
Mg2 Mg3 . 3.5550(13)
Mg3 O16 . 2.013(2)
Mg3 O4 2_655 2.028(2)
Mg3 O8 2 2.0338(19)
Mg3 O15 . 2.120(2)
Mg3 O15B . 2.127(18)
Mg3 O12 1_545 2.157(2)
Mg3 O11 1_545 2.189(2)
Mg3 C24 1_545 2.503(3)
O1 C1 . 1.266(3)
O2 C1 . 1.248(3)
O3 C8 . 1.254(3)
O3 Mg2 2_645 2.0456(19)
O4 C8 . 1.265(3)
O4 Mg3 2_645 2.028(2)
O5 C9 . 1.270(3)
O6 C9 . 1.246(3)
O7 C16 . 1.251(3)
O7 Mg2 2_545 2.0618(19)
O8 C16 . 1.266(3)
O8 Mg3 2_545 2.0338(19)
O9 C17 . 1.257(3)
O10 C17 . 1.285(3)
O11 C24 . 1.253(3)
O11 Mg3 1_565 2.189(2)
O12 C24 . 1.288(3)
O12 Mg2 1_565 2.079(2)
O12 Mg3 1_565 2.157(2)
O13 C25 . 1.244(3)
O14 C28 . 1.242(3)
O16 C34 . 1.242(3)
N1 C25 . 1.318(4)
N1 C26 . 1.461(4)
N1 C27 . 1.461(4)
N2 C28 . 1.324(3)
N2 C29 . 1.447(4)
N2 C30 . 1.453(4)
N4 C34 . 1.312(4)
N4 C35 . 1.463(4)
N4 C36 . 1.468(4)
C1 C2 . 1.515(3)
C2 C3 . 1.388(4)
C2 C7 . 1.394(4)
C3 C4 . 1.399(4)
C3 H3 . 0.9500
C4 C5 . 1.399(4)
C4 H4 . 0.9500
C5 C6 . 1.383(4)
C5 C8 . 1.516(3)
C6 C7 . 1.393(4)
C6 H6 . 0.9500
C7 H7 . 0.9500
C9 C10 . 1.516(3)
C10 C15 . 1.388(4)
C10 C11 . 1.400(4)
C11 C12 . 1.390(4)
C11 H11 . 0.9500
C12 C13 . 1.396(4)
C12 H12 . 0.9500
C13 C14 . 1.390(4)
C13 C16 . 1.514(3)
C14 C15 . 1.392(4)
C14 H14 . 0.9500
C15 H15 . 0.9500
C17 C18 . 1.497(4)
C18 C23 . 1.390(4)
C18 C19 . 1.397(4)
C19 C20 . 1.390(4)
C19 H19 . 0.9500
C20 C21 . 1.391(4)
C20 H20 . 0.9500
C21 C22 . 1.396(4)
C21 C24 . 1.496(4)
C22 C23 . 1.390(4)
C22 H22 . 0.9500
C23 H23 . 0.9500
C24 Mg3 1_565 2.503(3)
C25 H25 . 0.9500
C26 H26A . 0.9800
C26 H26B . 0.9800
C26 H26C . 0.9800
C27 H27A . 0.9800
C27 H27B . 0.9800
C27 H27C . 0.9800
C28 H28 . 0.9500
C29 H29A . 0.9800
C29 H29B . 0.9800
C29 H29C . 0.9800
C30 H30A . 0.9800
C30 H30B . 0.9800
C30 H30C . 0.9800
O15 C31 . 1.237(4)
C31 N3 . 1.314(4)
C31 H31 . 0.9500
N3 C33 . 1.448(5)
N3 C32 . 1.465(4)
C32 H32A . 0.9800
C32 H32B . 0.9800
C32 H32C . 0.9800
C33 H33A . 0.9800
C33 H33B . 0.9800
C33 H33C . 0.9800
O15B C31B . 1.250(19)
C31B N3B . 1.318(18)
C31B H31B . 0.9500
N3B C33B . 1.448(18)
N3B C32B . 1.473(19)
C32B H32D . 0.9800
C32B H32E . 0.9800
C32B H32F . 0.9800
C33B H33D . 0.9800
C33B H33E . 0.9800
C33B H33F . 0.9800
C34 H34 . 0.9500
C35 H35A . 0.9800
C35 H35B . 0.9800
C35 H35C . 0.9800
C36 H36A . 0.9800
C36 H36B . 0.9800
C36 H36C . 0.9800

loop_
_geom_torsion_atom_site_label_1
_geom_torsion_atom_site_label_2
_geom_torsion_atom_site_label_3
_geom_torsion_atom_site_label_4
_geom_torsion_site_symmetry_1
_geom_torsion_site_symmetry_4
_geom_torsion
O1 Mg1 Mg2 O6 . . -98.15(9)
O13 Mg1 Mg2 O6 . . -100.7(3)
O5 Mg1 Mg2 O6 . . 3.81(8)
O14 Mg1 Mg2 O6 . . 84.97(9)
O10 Mg1 Mg2 O6 . . 126.44(11)
O9 Mg1 Mg2 O6 . . 167.24(8)
C17 Mg1 Mg2 O6 . . 150.99(9)
O1 Mg1 Mg2 O3 . 2_655 81.68(9)
O13 Mg1 Mg2 O3 . 2_655 79.1(3)
O5 Mg1 Mg2 O3 . 2_655 -176.36(9)
O14 Mg1 Mg2 O3 . 2_655 -95.20(9)
O10 Mg1 Mg2 O3 . 2_655 -53.73(11)
O9 Mg1 Mg2 O3 . 2_655 -12.93(9)
C17 Mg1 Mg2 O3 . 2_655 -29.18(9)
O1 Mg1 Mg2 O2 . . 8.12(9)
O13 Mg1 Mg2 O2 . . 5.5(3)
O5 Mg1 Mg2 O2 . . 110.07(9)
O14 Mg1 Mg2 O2 . . -168.77(9)
O10 Mg1 Mg2 O2 . . -127.30(11)
O9 Mg1 Mg2 O2 . . -86.50(8)
C17 Mg1 Mg2 O2 . . -102.74(9)
O1 Mg1 Mg2 O7 . 2 -172.71(9)
O13 Mg1 Mg2 O7 . 2 -175.3(3)
O5 Mg1 Mg2 O7 . 2 -70.76(9)
O14 Mg1 Mg2 O7 . 2 10.41(10)
O10 Mg1 Mg2 O7 . 2 51.87(11)
O9 Mg1 Mg2 O7 . 2 92.68(8)
C17 Mg1 Mg2 O7 . 2 76.43(9)
O1 Mg1 Mg2 O12 . 1_545 -47.37(12)
O13 Mg1 Mg2 O12 . 1_545 -50.0(3)
O5 Mg1 Mg2 O12 . 1_545 54.58(11)
O14 Mg1 Mg2 O12 . 1_545 135.75(11)
O10 Mg1 Mg2 O12 . 1_545 177.21(14)
O9 Mg1 Mg2 O12 . 1_545 -141.99(11)
C17 Mg1 Mg2 O12 . 1_545 -158.23(12)
O1 Mg1 Mg2 O10 . . 135.42(11)
O13 Mg1 Mg2 O10 . . 132.8(3)
O5 Mg1 Mg2 O10 . . -122.63(11)
O14 Mg1 Mg2 O10 . . -41.47(11)
O9 Mg1 Mg2 O10 . . 40.80(10)
C17 Mg1 Mg2 O10 . . 24.56(11)
O6 Mg2 Mg3 O16 . . -100.1(2)
O3 Mg2 Mg3 O16 2_655 . 80.0(2)
O2 Mg2 Mg3 O16 . . 155.4(2)
O7 Mg2 Mg3 O16 2 . -23.9(2)
O12 Mg2 Mg3 O16 1_545 . -153.1(3)
O10 Mg2 Mg3 O16 . . 23.7(3)
O6 Mg2 Mg3 O4 . 2_655 177.61(9)
O3 Mg2 Mg3 O4 2_655 2_655 -2.25(8)
O2 Mg2 Mg3 O4 . 2_655 73.09(9)
O7 Mg2 Mg3 O4 2 2_655 -106.16(9)
O12 Mg2 Mg3 O4 1_545 2_655 124.63(11)
O10 Mg2 Mg3 O4 . 2_655 -58.60(13)
O6 Mg2 Mg3 O8 . 2 -81.45(9)
O3 Mg2 Mg3 O8 2_655 2 98.69(9)
O2 Mg2 Mg3 O8 . 2 174.04(9)
O7 Mg2 Mg3 O8 2 2 -5.22(8)
O12 Mg2 Mg3 O8 1_545 2 -134.43(11)
O10 Mg2 Mg3 O8 . 2 42.34(13)
O6 Mg2 Mg3 O15 . . 96.60(11)
O3 Mg2 Mg3 O15 2_655 . -83.26(11)
O2 Mg2 Mg3 O15 . . -7.92(12)
O7 Mg2 Mg3 O15 2 . 172.82(11)
O12 Mg2 Mg3 O15 1_545 . 43.62(12)
O10 Mg2 Mg3 O15 . . -139.61(14)
O6 Mg2 Mg3 O15B . . 88.2(12)
O3 Mg2 Mg3 O15B 2_655 . -91.7(12)
O2 Mg2 Mg3 O15B . . -16.3(12)
O7 Mg2 Mg3 O15B 2 . 164.4(12)
O12 Mg2 Mg3 O15B 1_545 . 35.2(12)
O10 Mg2 Mg3 O15B . . -148.0(12)
O6 Mg2 Mg3 O12 . 1_545 52.98(11)
O3 Mg2 Mg3 O12 2_655 1_545 -126.88(11)
O2 Mg2 Mg3 O12 . 1_545 -51.54(11)
O7 Mg2 Mg3 O12 2 1_545 129.21(11)
O10 Mg2 Mg3 O12 . 1_545 176.77(15)
O6 Mg2 Mg3 O11 . 1_545 12.28(8)
O3 Mg2 Mg3 O11 2_655 1_545 -167.58(8)
O2 Mg2 Mg3 O11 . 1_545 -92.23(9)
O7 Mg2 Mg3 O11 2 1_545 88.51(8)
O12 Mg2 Mg3 O11 1_545 1_545 -40.70(10)
O10 Mg2 Mg3 O11 . 1_545 136.07(12)
O6 Mg2 Mg3 C24 . 1_545 28.17(9)
O3 Mg2 Mg3 C24 2_655 1_545 -151.69(9)
O2 Mg2 Mg3 C24 . 1_545 -76.35(10)
O7 Mg2 Mg3 C24 2 1_545 104.40(9)
O12 Mg2 Mg3 C24 1_545 1_545 -24.81(11)
O10 Mg2 Mg3 C24 . 1_545 151.96(13)
O13 Mg1 O1 C1 . . 170.4(2)
O5 Mg1 O1 C1 . . -83.5(2)
O10 Mg1 O1 C1 . . 13.5(2)
O9 Mg1 O1 C1 . . 73.9(2)
C17 Mg1 O1 C1 . . 44.5(2)
Mg2 Mg1 O1 C1 . . -8.9(2)
O6 Mg2 O2 C1 . . 45.6(3)
O3 Mg2 O2 C1 2_655 . -135.8(3)
O12 Mg2 O2 C1 1_545 . 136.3(3)
O10 Mg2 O2 C1 . . -40.9(3)
Mg1 Mg2 O2 C1 . . -14.6(3)
O1 Mg1 O5 C9 . . 81.0(2)
O13 Mg1 O5 C9 . . 172.94(19)
O14 Mg1 O5 C9 . . -104.2(2)
O10 Mg1 O5 C9 . . -19.3(2)
O9 Mg1 O5 C9 . . -34.2(3)
C17 Mg1 O5 C9 . . -26.6(2)
Mg2 Mg1 O5 C9 . . 7.69(18)
O2 Mg2 O6 C9 . . -85.1(3)
O7 Mg2 O6 C9 2 . 93.4(3)
O12 Mg2 O6 C9 1_545 . -176.3(3)
O10 Mg2 O6 C9 . . 3.1(3)
Mg3 Mg2 O6 C9 . . 157.5(3)
Mg1 Mg2 O6 C9 . . -23.5(3)
O1 Mg1 O9 C17 . . -103.77(15)
O13 Mg1 O9 C17 . . 166.29(15)
O5 Mg1 O9 C17 . . 12.5(3)
O14 Mg1 O9 C17 . . 82.75(15)
O10 Mg1 O9 C17 . . -4.69(13)
Mg2 Mg1 O9 C17 . . -28.45(13)
O6 Mg2 O10 C17 . . -159.9(2)
O3 Mg2 O10 C17 2_655 . 20.6(2)
O2 Mg2 O10 C17 . . -66.5(2)
O7 Mg2 O10 C17 2 . 113.4(2)
Mg3 Mg2 O10 C17 . . 70.4(3)
Mg1 Mg2 O10 C17 . . -113.2(2)
O6 Mg2 O10 Mg1 . . -46.69(9)
O3 Mg2 O10 Mg1 2_655 . 133.84(9)
O2 Mg2 O10 Mg1 . . 46.74(10)
O7 Mg2 O10 Mg1 2 . -133.39(9)
Mg3 Mg2 O10 Mg1 . . -176.40(6)
O1 Mg1 O10 C17 . . 92.63(14)
O13 Mg1 O10 C17 . . -17.4(3)
O5 Mg1 O10 C17 . . -168.17(14)
O14 Mg1 O10 C17 . . -82.30(14)
O9 Mg1 O10 C17 . . 4.59(13)
Mg2 Mg1 O10 C17 . . 136.21(17)
O1 Mg1 O10 Mg2 . . -43.59(10)
O13 Mg1 O10 Mg2 . . -153.57(16)
O5 Mg1 O10 Mg2 . . 55.62(10)
O14 Mg1 O10 Mg2 . . 141.49(10)
O9 Mg1 O10 Mg2 . . -131.63(11)
C17 Mg1 O10 Mg2 . . -136.21(17)
O1 Mg1 O13 C25 . . -39.9(3)
O5 Mg1 O13 C25 . . -138.3(2)
O14 Mg1 O13 C25 . . 137.2(3)
O10 Mg1 O13 C25 . . 72.1(3)
O9 Mg1 O13 C25 . . 53.0(3)
C17 Mg1 O13 C25 . . 61.3(3)
Mg2 Mg1 O13 C25 . . -37.4(5)
O13 Mg1 O14 C28 . . 152.1(2)
O5 Mg1 O14 C28 . . 45.6(2)
O10 Mg1 O14 C28 . . -50.2(2)
O9 Mg1 O14 C28 . . -110.8(2)
C17 Mg1 O14 C28 . . -80.8(2)
Mg2 Mg1 O14 C28 . . -29.3(2)
O4 Mg3 O16 C34 2_655 . 101.4(3)
O8 Mg3 O16 C34 2 . 4.7(3)
O15 Mg3 O16 C34 . . -173.0(3)
O15B Mg3 O16 C34 . . -164.8(11)
O12 Mg3 O16 C34 1_545 . -109.0(3)
O11 Mg3 O16 C34 1_545 . -87.3(3)
C24 Mg3 O16 C34 1_545 . -95.3(3)
Mg2 Mg3 O16 C34 . . 22.7(4)
Mg2 O2 C1 O1 . . 13.8(5)
Mg2 O2 C1 C2 . . -165.9(2)
Mg1 O1 C1 O2 . . 4.3(4)
Mg1 O1 C1 C2 . . -175.96(17)
O2 C1 C2 C3 . . 163.9(3)
O1 C1 C2 C3 . . -15.9(4)
O2 C1 C2 C7 . . -15.3(4)
O1 C1 C2 C7 . . 164.9(3)
C7 C2 C3 C4 . . 2.5(4)
C1 C2 C3 C4 . . -176.7(3)
C2 C3 C4 C5 . . -0.8(4)
C3 C4 C5 C6 . . -1.7(4)
C3 C4 C5 C8 . . 175.4(3)
C4 C5 C6 C7 . . 2.5(5)
C8 C5 C6 C7 . . -174.6(3)
C5 C6 C7 C2 . . -0.8(6)
C3 C2 C7 C6 . . -1.7(5)
C1 C2 C7 C6 . . 177.5(3)
Mg2 O3 C8 O4 2_645 . -34.2(4)
Mg2 O3 C8 C5 2_645 . 144.0(2)
Mg3 O4 C8 O3 2_645 . 24.5(4)
Mg3 O4 C8 C5 2_645 . -153.63(18)
C6 C5 C8 O3 . . 2.9(4)
C4 C5 C8 O3 . . -174.2(3)
C6 C5 C8 O4 . . -178.8(3)
C4 C5 C8 O4 . . 4.1(4)
Mg2 O6 C9 O5 . . 39.7(5)
Mg2 O6 C9 C10 . . -138.9(2)
Mg1 O5 C9 O6 . . -24.4(4)
Mg1 O5 C9 C10 . . 154.17(18)
O6 C9 C10 C15 . . 10.5(4)
O5 C9 C10 C15 . . -168.1(3)
O6 C9 C10 C11 . . -171.5(2)
O5 C9 C10 C11 . . 9.8(4)
C15 C10 C11 C12 . . 0.2(4)
C9 C10 C11 C12 . . -177.7(3)
C10 C11 C12 C13 . . 1.4(4)
C11 C12 C13 C14 . . -2.1(4)
C11 C12 C13 C16 . . 178.1(3)
C12 C13 C14 C15 . . 1.3(5)
C16 C13 C14 C15 . . -178.9(3)
C11 C10 C15 C14 . . -1.0(4)
C9 C10 C15 C14 . . 177.0(3)
C13 C14 C15 C10 . . 0.3(5)
Mg2 O7 C16 O8 2_545 . -9.1(5)
Mg2 O7 C16 C13 2_545 . 170.08(19)
Mg3 O8 C16 O7 2_545 . -2.5(4)
Mg3 O8 C16 C13 2_545 . 178.32(17)
C14 C13 C16 O7 . . 6.4(4)
C12 C13 C16 O7 . . -173.8(2)
C14 C13 C16 O8 . . -174.4(3)
C12 C13 C16 O8 . . 5.4(4)
Mg1 O9 C17 O10 . . 7.9(2)
Mg1 O9 C17 C18 . . -169.1(2)
Mg2 O10 C17 O9 . . 114.6(2)
Mg1 O10 C17 O9 . . -8.1(2)
Mg2 O10 C17 C18 . . -68.3(3)
Mg1 O10 C17 C18 . . 168.96(19)
Mg2 O10 C17 Mg1 . . 122.78(19)
O1 Mg1 C17 O9 . . 79.45(15)
O13 Mg1 C17 O9 . . -16.80(18)
O5 Mg1 C17 O9 . . -173.53(14)
O14 Mg1 C17 O9 . . -93.78(15)
O10 Mg1 C17 O9 . . 172.0(2)
Mg2 Mg1 C17 O9 . . 146.06(16)
O1 Mg1 C17 O10 . . -92.53(14)
O13 Mg1 C17 O10 . . 171.22(13)
O5 Mg1 C17 O10 . . 14.49(17)
O14 Mg1 C17 O10 . . 94.24(14)
O9 Mg1 C17 O10 . . -172.0(2)
Mg2 Mg1 C17 O10 . . -25.92(11)
O9 C17 C18 C23 . . 156.9(2)
O10 C17 C18 C23 . . -20.2(3)
O9 C17 C18 C19 . . -21.0(4)
O10 C17 C18 C19 . . 162.0(2)
C23 C18 C19 C20 . . 0.8(4)
C17 C18 C19 C20 . . 178.6(2)
C18 C19 C20 C21 . . -0.7(4)
C19 C20 C21 C22 . . 0.3(4)
C19 C20 C21 C24 . . 177.0(2)
C20 C21 C22 C23 . . 0.1(4)
C24 C21 C22 C23 . . -176.6(2)
C19 C18 C23 C22 . . -0.4(4)
C17 C18 C23 C22 . . -178.2(2)
C21 C22 C23 C18 . . -0.1(4)
Mg3 O11 C24 O12 1_565 . -7.1(2)
Mg3 O11 C24 C21 1_565 . 168.6(2)
Mg2 O12 C24 O11 1_565 . -115.2(2)
Mg3 O12 C24 O11 1_565 . 7.2(2)
Mg2 O12 C24 C21 1_565 . 69.0(3)
Mg3 O12 C24 C21 1_565 . -168.5(2)
Mg2 O12 C24 Mg3 1_565 1_565 -122.45(19)
C20 C21 C24 O11 . . -156.0(2)
C22 C21 C24 O11 . . 20.7(4)
C20 C21 C24 O12 . . 19.7(4)
C22 C21 C24 O12 . . -163.6(2)
C20 C21 C24 Mg3 . 1_565 -59.0(12)
C22 C21 C24 Mg3 . 1_565 117.7(10)
Mg1 O13 C25 N1 . . -119.3(3)
C26 N1 C25 O13 . . -2.7(4)
C27 N1 C25 O13 . . -176.8(3)
Mg1 O14 C28 N2 . . -166.9(2)
C29 N2 C28 O14 . . 0.9(5)
C30 N2 C28 O14 . . -179.0(3)
O16 Mg3 O15 C31 . . -153.7(3)
O4 Mg3 O15 C31 2_655 . -52.5(3)
O15B Mg3 O15 C31 . . 157(8)
O12 Mg3 O15 C31 1_545 . 43.2(3)
O11 Mg3 O15 C31 1_545 . 104.3(3)
C24 Mg3 O15 C31 1_545 . 74.3(3)
Mg2 Mg3 O15 C31 . . 21.6(3)
Mg3 O15 C31 N3 . . 172.7(3)
O15 C31 N3 C33 . . 0.0(6)
O15 C31 N3 C32 . . 175.8(4)
O16 Mg3 O15B C31B . . -109(4)
O4 Mg3 O15B C31B 2_655 . -9(4)
O8 Mg3 O15B C31B 2 . -152(3)
O15 Mg3 O15B C31B . . 21(5)
O12 Mg3 O15B C31B 1_545 . 87(4)
O11 Mg3 O15B C31B 1_545 . 147(5)
C24 Mg3 O15B C31B 1_545 . 117(4)
Mg2 Mg3 O15B C31B . . 69(5)
Mg3 O15B C31B N3B . . -117(5)
O15B C31B N3B C33B . . 178(5)
O15B C31B N3B C32B . . 15(7)
Mg3 O16 C34 N4 . . -108.5(3)
C35 N4 C34 O16 . . -1.6(5)
C36 N4 C34 O16 . . -179.3(3)
